data_7026201
loop_
_publ_author_name
'Hashimoto, Hisako'
'Suzuki, Toshinori'
'Tobita, Hiromi'

_publ_section_title
;
 Synthesis of \h(2)-cyclooctene iridium and rhodium complexes supported by
 a novel P,N-chelate ligand and their reactivity toward hydrosilanes:
 facile Cl migration from metal to silicon via silylene complex
 intermediates and formation of a base-stabilised silylene complex.
;
_journal_issue 39
_journal_name_full 'Dalton transactions (Cambridge, England : 2003)'
_journal_page_first 9386
_journal_page_last 9400
_journal_paper_doi 10.1039/c0dt00264j
_journal_volume 39
_journal_year 2010
_chemical_formula_moiety 'C43 H70 Cl Ir N3 P Si, C H Cl2, C5 H12'
_chemical_formula_sum 'C49 H84 Cl3 Ir N3 P Si'
_chemical_formula_weight 1072.80
_chemical_name_systematic
;
?
;
_space_group_IT_number 2
_symmetry_cell_setting triclinic
_symmetry_space_group_name_Hall '-P 1'
_symmetry_space_group_name_H-M 'P -1'
_atom_sites_solution_hydrogens geom
_atom_sites_solution_primary direct
_atom_sites_solution_secondary difmap
_audit_creation_method SHELXL-97
_cell_angle_alpha 104.795(3)
_cell_angle_beta 99.527(4)
_cell_angle_gamma 92.1081(15)
_cell_formula_units_Z 2
_cell_length_a 11.7958(7)
_cell_length_b 12.2790(7)
_cell_length_c 18.9266(8)
_cell_measurement_reflns_used 11632
_cell_measurement_temperature 150(2)
_cell_measurement_theta_max 27.43
_cell_measurement_theta_min 1.13
_cell_volume 2604.9(2)
_computing_cell_refinement PROCESS-AUTO
_computing_data_collection PROCESS-AUTO
_computing_data_reduction 'teXsan Ver. 1.11'
_computing_molecular_graphics ORTEP
_computing_structure_refinement 'SHELXL-97 (Sheldrick, 1997)'
_computing_structure_solution 'SHELXS-97 (Sheldrick, 1990)'
_diffrn_ambient_temperature 150(2)
_diffrn_detector_area_resol_mean 10.00
_diffrn_measured_fraction_theta_full 0.978
_diffrn_measured_fraction_theta_max 0.978
_diffrn_measurement_device_type 'Rigaku RAXIS-RAPID Imaging Plate'
_diffrn_measurement_method \w
_diffrn_radiation_monochromator graphite
_diffrn_radiation_source 'fine-focus sealed tube'
_diffrn_radiation_type MoK\a
_diffrn_radiation_wavelength 0.71069
_diffrn_reflns_av_R_equivalents 0.0432
_diffrn_reflns_av_sigmaI/netI 0.0470
_diffrn_reflns_limit_h_max 15
_diffrn_reflns_limit_h_min -15
_diffrn_reflns_limit_k_max 15
_diffrn_reflns_limit_k_min -15
_diffrn_reflns_limit_l_max 24
_diffrn_reflns_limit_l_min -23
_diffrn_reflns_number 23832
_diffrn_reflns_theta_full 27.43
_diffrn_reflns_theta_max 27.43
_diffrn_reflns_theta_min 1.13
_exptl_absorpt_coefficient_mu 2.805
_exptl_absorpt_correction_T_max 0.6178
_exptl_absorpt_correction_T_min 0.5774
_exptl_absorpt_correction_type integration
_exptl_absorpt_process_details 'NUMABS (Higashi, 1999)'
_exptl_crystal_colour colorless
_exptl_crystal_density_diffrn 1.368
_exptl_crystal_density_method 'not measured'
_exptl_crystal_description block
_exptl_crystal_F_000 1112
_exptl_crystal_size_max 0.22
_exptl_crystal_size_mid 0.22
_exptl_crystal_size_min 0.19
_refine_diff_density_max 2.204
_refine_diff_density_min -1.468
_refine_diff_density_rms 0.235
_refine_ls_extinction_method none
_refine_ls_goodness_of_fit_ref 1.218
_refine_ls_hydrogen_treatment mixed
_refine_ls_matrix_type full
_refine_ls_number_parameters 513
_refine_ls_number_reflns 11632
_refine_ls_number_restraints 4
_refine_ls_restrained_S_all 1.227
_refine_ls_R_factor_all 0.0530
_refine_ls_R_factor_gt 0.0438
_refine_ls_shift/su_max 0.001
_refine_ls_shift/su_mean 0.000
_refine_ls_structure_factor_coef Fsqd
_refine_ls_weighting_details 'calc w=1/[\s^2^(Fo^2^)+(0.0592P)^2^+5.7423P] where P=(Fo^2^+2Fc^2^)/3'
_refine_ls_weighting_scheme calc
_refine_ls_wR_factor_gt 0.1113
_refine_ls_wR_factor_ref 0.1200
_reflns_number_gt 10517
_reflns_number_total 11632
_reflns_threshold_expression >2sigma(I)
_cod_data_source_file c0dt00264j.txt
_cod_data_source_block (PcyN-P,N)IrHCl(DMAP)(SiH2Trip)-(12)\/YCH2Cl2?-C5H12
_cod_database_code 7026201

loop_
_symmetry_equiv_pos_as_xyz
'x, y, z'
'-x, -y, -z'

loop_
_atom_site_label
_atom_site_type_symbol
_atom_site_fract_x
_atom_site_fract_y
_atom_site_fract_z
_atom_site_U_iso_or_equiv
_atom_site_adp_type
_atom_site_occupancy
_atom_site_symmetry_multiplicity
_atom_site_calc_flag
_atom_site_refinement_flags
Ir1 Ir 0.090446(16) 0.199231(16) 0.231535(10) 0.01786(7) Uani 1 1 d .
H1 H 0.118(5) 0.325(5) 0.277(3) 0.025(15) Uiso 1 1 d .
Cl1 Cl 0.07337(13) -0.00171(11) 0.15832(7) 0.0301(3) Uani 1 1 d .
Cl2 Cl 0.2701(2) 0.7258(2) 0.17248(15) 0.0709(6) Uani 1 1 d .
Cl3 Cl 0.2903(3) 0.7679(2) 0.02959(14) 0.0795(7) Uani 1 1 d .
P1 P 0.05098(11) 0.17489(11) 0.33743(7) 0.0192(2) Uani 1 1 d .
Si1 Si 0.28912(12) 0.19666(13) 0.26100(8) 0.0242(3) Uani 1 1 d .
N1 N -0.1089(4) 0.2179(4) 0.2054(2) 0.0272(10) Uani 1 1 d .
N2 N 0.1078(4) 0.2503(4) 0.1330(2) 0.0215(8) Uani 1 1 d .
N3 N 0.0928(5) 0.3782(4) -0.0533(3) 0.0333(11) Uani 1 1 d .
C1 C -0.1005(4) 0.2048(4) 0.3353(3) 0.0211(10) Uani 1 1 d .
C2 C -0.1635(4) 0.2232(4) 0.2709(3) 0.0232(10) Uani 1 1 d .
C3 C -0.2797(5) 0.2419(5) 0.2672(3) 0.0297(12) Uani 1 1 d .
H2 H -0.3223 0.2545 0.2232 0.036 Uiso 1 1 calc R
C4 C -0.3340(5) 0.2425(5) 0.3267(3) 0.0297(12) Uani 1 1 d .
H3 H -0.4132 0.2563 0.3232 0.036 Uiso 1 1 calc R
C5 C -0.2741(5) 0.2233(4) 0.3914(3) 0.0254(11) Uani 1 1 d .
C6 C -0.1583(5) 0.2045(4) 0.3945(3) 0.0246(10) Uani 1 1 d .
H4 H -0.1164 0.1910 0.4384 0.029 Uiso 1 1 calc R
C7 C -0.3341(5) 0.2241(6) 0.4555(4) 0.0395(14) Uani 1 1 d .
H5 H -0.2927 0.2797 0.5001 0.059 Uiso 1 1 calc R
H6 H -0.3355 0.1489 0.4644 0.059 Uiso 1 1 calc R
H7 H -0.4134 0.2443 0.4439 0.059 Uiso 1 1 calc R
C8 C 0.0510(5) 0.0366(4) 0.3594(3) 0.0237(10) Uani 1 1 d .
H8 H 0.0364 0.0496 0.4113 0.028 Uiso 1 1 calc R
C9 C -0.0442(5) -0.0522(5) 0.3085(3) 0.0278(11) Uani 1 1 d .
H9 H -0.1205 -0.0216 0.3099 0.033 Uiso 1 1 calc R
H10 H -0.0311 -0.0694 0.2566 0.033 Uiso 1 1 calc R
C10 C -0.0422(6) -0.1603(5) 0.3349(4) 0.0358(13) Uani 1 1 d .
H11 H -0.0612 -0.1436 0.3854 0.043 Uiso 1 1 calc R
H12 H -0.1017 -0.2177 0.3014 0.043 Uiso 1 1 calc R
C11 C 0.0754(7) -0.2078(5) 0.3362(4) 0.0444(16) Uani 1 1 d .
H13 H 0.0753 -0.2748 0.3563 0.053 Uiso 1 1 calc R
H14 H 0.0910 -0.2321 0.2849 0.053 Uiso 1 1 calc R
C12 C 0.1701(6) -0.1194(6) 0.3840(4) 0.0417(15) Uani 1 1 d .
H15 H 0.2459 -0.1510 0.3821 0.050 Uiso 1 1 calc R
H16 H 0.1586 -0.1009 0.4363 0.050 Uiso 1 1 calc R
C13 C 0.1705(5) -0.0108(5) 0.3579(3) 0.0324(12) Uani 1 1 d .
H17 H 0.1873 -0.0275 0.3068 0.039 Uiso 1 1 calc R
H18 H 0.2312 0.0458 0.3910 0.039 Uiso 1 1 calc R
C14 C 0.1339(5) 0.2755(4) 0.4236(3) 0.0233(10) Uani 1 1 d .
H19 H 0.2156 0.2792 0.4158 0.028 Uiso 1 1 calc R
C15 C 0.1383(5) 0.2442(5) 0.4978(3) 0.0306(12) Uani 1 1 d .
H20 H 0.0597 0.2421 0.5096 0.037 Uiso 1 1 calc R
H21 H 0.1660 0.1680 0.4930 0.037 Uiso 1 1 calc R
C16 C 0.2184(6) 0.3299(6) 0.5608(3) 0.0373(14) Uani 1 1 d .
H22 H 0.2173 0.3094 0.6080 0.045 Uiso 1 1 calc R
H23 H 0.2982 0.3267 0.5510 0.045 Uiso 1 1 calc R
C17 C 0.1833(6) 0.4494(6) 0.5689(3) 0.0386(14) Uani 1 1 d .
H24 H 0.2405 0.5028 0.6076 0.046 Uiso 1 1 calc R
H25 H 0.1074 0.4554 0.5847 0.046 Uiso 1 1 calc R
C18 C 0.1763(6) 0.4803(5) 0.4955(3) 0.0349(13) Uani 1 1 d .
H26 H 0.2546 0.4838 0.4833 0.042 Uiso 1 1 calc R
H27 H 0.1477 0.5563 0.5008 0.042 Uiso 1 1 calc R
C19 C 0.0968(5) 0.3954(5) 0.4320(3) 0.0285(11) Uani 1 1 d .
H28 H 0.0978 0.4167 0.3851 0.034 Uiso 1 1 calc R
H29 H 0.0168 0.3976 0.4417 0.034 Uiso 1 1 calc R
C20 C -0.1683(5) 0.1208(6) 0.1432(3) 0.0382(15) Uani 1 1 d .
H30 H -0.1571 0.0499 0.1573 0.057 Uiso 1 1 calc R
H31 H -0.1358 0.1183 0.0985 0.057 Uiso 1 1 calc R
H32 H -0.2510 0.1306 0.1332 0.057 Uiso 1 1 calc R
C21 C -0.1241(5) 0.3234(6) 0.1820(4) 0.0415(15) Uani 1 1 d .
H33 H -0.2066 0.3317 0.1686 0.062 Uiso 1 1 calc R
H34 H -0.0870 0.3202 0.1390 0.062 Uiso 1 1 calc R
H35 H -0.0888 0.3881 0.2230 0.062 Uiso 1 1 calc R
C22 C 0.3780(4) 0.2952(4) 0.2228(3) 0.0231(10) Uani 1 1 d .
C23 C 0.4162(4) 0.2579(5) 0.1545(3) 0.0248(10) Uani 1 1 d .
C24 C 0.4876(5) 0.3291(5) 0.1314(3) 0.0278(11) Uani 1 1 d .
H36 H 0.5138 0.3012 0.0858 0.033 Uiso 1 1 calc R
C25 C 0.5220(5) 0.4396(5) 0.1725(3) 0.0304(12) Uani 1 1 d .
C26 C 0.4785(5) 0.4792(5) 0.2371(3) 0.0297(12) Uani 1 1 d .
H37 H 0.4979 0.5556 0.2650 0.036 Uiso 1 1 calc R
C27 C 0.4069(4) 0.4103(4) 0.2627(3) 0.0235(10) Uani 1 1 d .
C28 C 0.3827(5) 0.1389(5) 0.1029(3) 0.0329(13) Uani 1 1 d .
H38 H 0.3138 0.1069 0.1176 0.039 Uiso 1 1 calc R
C29 C 0.4800(6) 0.0630(6) 0.1131(4) 0.0464(17) Uani 1 1 d .
H39 H 0.5502 0.0951 0.1019 0.070 Uiso 1 1 calc R
H40 H 0.4581 -0.0125 0.0793 0.070 Uiso 1 1 calc R
H41 H 0.4944 0.0576 0.1645 0.070 Uiso 1 1 calc R
C30 C 0.3502(6) 0.1379(7) 0.0209(4) 0.0477(18) Uani 1 1 d .
H42 H 0.2917 0.1912 0.0155 0.072 Uiso 1 1 calc R
H43 H 0.3194 0.0617 -0.0085 0.072 Uiso 1 1 calc R
H44 H 0.4189 0.1602 0.0034 0.072 Uiso 1 1 calc R
C31 C 0.6017(6) 0.5152(6) 0.1456(4) 0.0426(16) Uani 1 1 d .
H45 H 0.6425 0.4645 0.1096 0.051 Uiso 1 1 calc R
C32 C 0.6945(7) 0.5851(6) 0.2096(5) 0.056(2) Uani 1 1 d .
H46 H 0.6578 0.6391 0.2447 0.084 Uiso 1 1 calc R
H47 H 0.7487 0.6261 0.1896 0.084 Uiso 1 1 calc R
H48 H 0.7361 0.5345 0.2353 0.084 Uiso 1 1 calc R
C33 C 0.5320(9) 0.5882(8) 0.1039(6) 0.070(3) Uani 1 1 d .
H49 H 0.4789 0.5397 0.0612 0.105 Uiso 1 1 calc R
H50 H 0.5842 0.6354 0.0866 0.105 Uiso 1 1 calc R
H51 H 0.4878 0.6367 0.1371 0.105 Uiso 1 1 calc R
C34 C 0.3621(5) 0.4629(5) 0.3340(3) 0.0263(11) Uani 1 1 d .
H52 H 0.3049 0.4064 0.3411 0.032 Uiso 1 1 calc R
C35 C 0.4619(5) 0.4891(6) 0.4014(3) 0.0377(14) Uani 1 1 d .
H53 H 0.4957 0.4189 0.4058 0.057 Uiso 1 1 calc R
H54 H 0.4324 0.5235 0.4467 0.057 Uiso 1 1 calc R
H55 H 0.5211 0.5416 0.3944 0.057 Uiso 1 1 calc R
C36 C 0.3015(6) 0.5699(5) 0.3305(3) 0.0371(14) Uani 1 1 d .
H56 H 0.3578 0.6293 0.3286 0.056 Uiso 1 1 calc R
H57 H 0.2664 0.5954 0.3747 0.056 Uiso 1 1 calc R
H58 H 0.2413 0.5535 0.2859 0.056 Uiso 1 1 calc R
C37 C 0.0682(5) 0.1850(5) 0.0630(3) 0.0249(11) Uani 1 1 d .
H59 H 0.0435 0.1081 0.0569 0.030 Uiso 1 1 calc R
C38 C 0.0617(5) 0.2232(5) 0.0003(3) 0.0261(11) Uani 1 1 d .
H60 H 0.0322 0.1735 -0.0472 0.031 Uiso 1 1 calc R
C39 C 0.0988(5) 0.3358(5) 0.0066(3) 0.0252(11) Uani 1 1 d .
C40 C 0.1429(5) 0.4030(4) 0.0791(3) 0.0255(11) Uani 1 1 d .
H61 H 0.1710 0.4794 0.0869 0.031 Uiso 1 1 calc R
C41 C 0.1451(5) 0.3575(4) 0.1384(3) 0.0245(10) Uani 1 1 d .
H62 H 0.1751 0.4049 0.1866 0.029 Uiso 1 1 calc R
C42 C 0.0557(6) 0.3046(6) -0.1276(3) 0.0445(17) Uani 1 1 d .
H63 H 0.1117 0.2485 -0.1383 0.067 Uiso 1 1 calc R
H64 H 0.0502 0.3497 -0.1638 0.067 Uiso 1 1 calc R
H65 H -0.0200 0.2660 -0.1310 0.067 Uiso 1 1 calc R
C43 C 0.1453(5) 0.4904(5) -0.0447(3) 0.0341(13) Uani 1 1 d .
H66 H 0.1079 0.5461 -0.0111 0.051 Uiso 1 1 calc R
H67 H 0.1360 0.5068 -0.0933 0.051 Uiso 1 1 calc R
H68 H 0.2276 0.4942 -0.0240 0.051 Uiso 1 1 calc R
C44 C 0.3004(8) 0.8272(7) 0.1247(5) 0.061(2) Uani 1 1 d .
H69 H 0.2456 0.8864 0.1326 0.074 Uiso 1 1 calc R
H70 H 0.3792 0.8638 0.1458 0.074 Uiso 1 1 calc R
C45 C 0.6466(13) 0.8920(13) 0.2119(8) 0.115(5) Uiso 1 1 d D
C46 C 0.5884(8) 0.9056(8) 0.2699(5) 0.058(2) Uiso 1 1 d D
C47 C 0.6287(18) 0.8969(18) 0.3396(9) 0.159(7) Uiso 1 1 d D
C48 C 0.502(2) 0.910(3) 0.3412(15) 0.286(16) Uiso 1 1 d D
C49 C 0.5335(11) 0.8792(11) 0.4131(7) 0.091(3) Uiso 1 1 d D

loop_
_atom_site_aniso_label
_atom_site_aniso_U_11
_atom_site_aniso_U_22
_atom_site_aniso_U_33
_atom_site_aniso_U_23
_atom_site_aniso_U_13
_atom_site_aniso_U_12
Ir1 0.01976(10) 0.01629(10) 0.01621(10) 0.00368(6) 0.00099(6) -0.00069(6)
Cl1 0.0451(8) 0.0181(6) 0.0244(6) 0.0026(5) 0.0045(5) -0.0027(5)
Cl2 0.0682(14) 0.0593(13) 0.0967(18) 0.0264(12) 0.0375(13) 0.0071(10)
Cl3 0.108(2) 0.0532(13) 0.0627(14) 0.0078(10) -0.0086(13) -0.0149(13)
P1 0.0190(6) 0.0186(6) 0.0191(6) 0.0055(5) 0.0004(4) 0.0005(5)
Si1 0.0215(7) 0.0248(7) 0.0263(7) 0.0065(6) 0.0045(5) 0.0020(5)
N1 0.028(2) 0.033(3) 0.020(2) 0.0102(18) -0.0001(17) 0.0016(19)
N2 0.025(2) 0.019(2) 0.021(2) 0.0054(16) 0.0036(16) 0.0006(16)
N3 0.043(3) 0.032(3) 0.028(2) 0.013(2) 0.009(2) -0.001(2)
C1 0.022(2) 0.019(2) 0.020(2) 0.0030(18) 0.0018(18) 0.0012(19)
C2 0.019(2) 0.025(3) 0.024(3) 0.0060(19) 0.0011(19) 0.0011(19)
C3 0.022(3) 0.034(3) 0.033(3) 0.010(2) 0.001(2) 0.005(2)
C4 0.023(3) 0.031(3) 0.033(3) 0.004(2) 0.006(2) 0.005(2)
C5 0.025(3) 0.022(3) 0.026(3) 0.000(2) 0.006(2) 0.002(2)
C6 0.026(3) 0.025(3) 0.021(2) 0.0036(19) 0.0010(19) -0.001(2)
C7 0.031(3) 0.050(4) 0.036(3) 0.005(3) 0.011(3) 0.007(3)
C8 0.028(3) 0.019(2) 0.027(3) 0.0109(19) 0.004(2) 0.004(2)
C9 0.036(3) 0.023(3) 0.025(3) 0.010(2) 0.002(2) 0.000(2)
C10 0.051(4) 0.024(3) 0.035(3) 0.013(2) 0.011(3) -0.004(3)
C11 0.062(5) 0.024(3) 0.051(4) 0.016(3) 0.011(3) 0.012(3)
C12 0.048(4) 0.036(4) 0.046(4) 0.021(3) 0.006(3) 0.017(3)
C13 0.030(3) 0.034(3) 0.036(3) 0.016(2) 0.004(2) 0.012(2)
C14 0.024(2) 0.025(3) 0.020(2) 0.0046(19) 0.0026(19) -0.002(2)
C15 0.033(3) 0.034(3) 0.022(3) 0.007(2) -0.002(2) -0.005(2)
C16 0.038(3) 0.043(4) 0.025(3) 0.005(2) -0.002(2) -0.007(3)
C17 0.043(4) 0.040(4) 0.026(3) -0.002(2) 0.006(2) -0.010(3)
C18 0.046(4) 0.027(3) 0.027(3) -0.003(2) 0.011(2) -0.007(3)
C19 0.037(3) 0.024(3) 0.023(3) 0.003(2) 0.009(2) 0.001(2)
C20 0.025(3) 0.060(4) 0.020(3) -0.002(3) -0.003(2) -0.004(3)
C21 0.030(3) 0.051(4) 0.056(4) 0.035(3) 0.008(3) 0.011(3)
C22 0.018(2) 0.025(3) 0.025(3) 0.003(2) 0.0050(19) 0.0031(19)
C23 0.023(3) 0.026(3) 0.021(2) -0.0008(19) 0.0028(19) 0.000(2)
C24 0.023(3) 0.036(3) 0.025(3) 0.005(2) 0.009(2) 0.004(2)
C25 0.030(3) 0.032(3) 0.032(3) 0.009(2) 0.012(2) 0.001(2)
C26 0.030(3) 0.029(3) 0.026(3) 0.000(2) 0.007(2) 0.000(2)
C27 0.021(2) 0.026(3) 0.020(2) 0.0008(19) 0.0014(19) 0.002(2)
C28 0.024(3) 0.034(3) 0.032(3) -0.009(2) 0.013(2) -0.004(2)
C29 0.032(3) 0.030(3) 0.068(5) -0.007(3) 0.015(3) 0.005(3)
C30 0.036(3) 0.063(5) 0.028(3) -0.014(3) 0.004(3) -0.001(3)
C31 0.045(4) 0.039(4) 0.051(4) 0.012(3) 0.028(3) 0.004(3)
C32 0.048(4) 0.039(4) 0.074(5) -0.004(3) 0.029(4) -0.017(3)
C33 0.077(6) 0.069(6) 0.089(7) 0.049(5) 0.040(5) 0.020(5)
C34 0.026(3) 0.029(3) 0.021(2) 0.001(2) 0.006(2) -0.001(2)
C35 0.035(3) 0.052(4) 0.018(3) -0.003(2) 0.001(2) 0.008(3)
C36 0.046(4) 0.034(3) 0.026(3) -0.004(2) 0.008(2) 0.008(3)
C37 0.027(3) 0.022(3) 0.024(3) 0.003(2) 0.007(2) -0.004(2)
C38 0.029(3) 0.029(3) 0.018(2) 0.004(2) 0.003(2) -0.004(2)
C39 0.027(3) 0.028(3) 0.022(3) 0.008(2) 0.008(2) 0.000(2)
C40 0.031(3) 0.020(3) 0.025(3) 0.0049(19) 0.004(2) -0.004(2)
C41 0.029(3) 0.021(3) 0.021(2) 0.0018(19) 0.003(2) -0.001(2)
C42 0.054(4) 0.061(4) 0.019(3) 0.014(3) 0.006(3) -0.017(3)
C43 0.039(3) 0.037(3) 0.035(3) 0.019(3) 0.015(3) 0.006(3)
C44 0.069(5) 0.037(4) 0.080(6) 0.012(4) 0.023(5) 0.008(4)

loop_
_atom_type_symbol
_atom_type_description
_atom_type_scat_dispersion_real
_atom_type_scat_dispersion_imag
_atom_type_scat_source
C C 0.0033 0.0016 'International Tables Vol C Tables 4.2.6.8 and 6.1.1.4'
H H 0.0000 0.0000 'International Tables Vol C Tables 4.2.6.8 and 6.1.1.4'
Cl Cl 0.1484 0.1585 'International Tables Vol C Tables 4.2.6.8 and 6.1.1.4'
Ir Ir -1.4442 7.9887 'International Tables Vol C Tables 4.2.6.8 and 6.1.1.4'
N N 0.0061 0.0033 'International Tables Vol C Tables 4.2.6.8 and 6.1.1.4'
P P 0.1023 0.0942 'International Tables Vol C Tables 4.2.6.8 and 6.1.1.4'
Si Si 0.0817 0.0704 'International Tables Vol C Tables 4.2.6.8 and 6.1.1.4'

loop_
_geom_angle_atom_site_label_1
_geom_angle_atom_site_label_2
_geom_angle_atom_site_label_3
_geom_angle
N2 Ir1 P1 168.70(12)
N2 Ir1 Si1 90.39(12)
P1 Ir1 Si1 96.85(5)
N2 Ir1 N1 88.70(16)
P1 Ir1 N1 83.39(11)
Si1 Ir1 N1 175.35(12)
N2 Ir1 Cl1 89.45(12)
P1 Ir1 Cl1 99.11(5)
Si1 Ir1 Cl1 90.58(5)
N1 Ir1 Cl1 93.97(12)
N2 Ir1 H1 89(2)
P1 Ir1 H1 84(2)
Si1 Ir1 H1 82(2)
N1 Ir1 H1 93(2)
Cl1 Ir1 H1 173(2)
C1 P1 C8 101.7(2)
C1 P1 C14 106.0(2)
C8 P1 C14 104.2(2)
C1 P1 Ir1 104.63(16)
C8 P1 Ir1 123.13(18)
C14 P1 Ir1 115.26(17)
C22 Si1 Ir1 115.46(17)
C2 N1 C21 109.5(5)
C2 N1 C20 108.3(4)
C21 N1 C20 108.5(5)
C2 N1 Ir1 111.9(3)
C21 N1 Ir1 107.6(3)
C20 N1 Ir1 111.0(4)
C41 N2 C37 115.6(4)
C41 N2 Ir1 120.0(3)
C37 N2 Ir1 123.8(3)
C39 N3 C43 119.8(5)
C39 N3 C42 120.1(5)
C43 N3 C42 118.8(5)
C2 C1 C6 118.0(5)
C2 C1 P1 118.9(4)
C6 C1 P1 123.0(4)
C3 C2 C1 119.8(5)
C3 C2 N1 119.8(5)
C1 C2 N1 120.3(4)
C4 C3 C2 120.9(5)
C4 C3 H2 119.6
C2 C3 H2 119.6
C3 C4 C5 120.8(5)
C3 C4 H3 119.6
C5 C4 H3 119.6
C6 C5 C4 117.8(5)
C6 C5 C7 122.0(5)
C4 C5 C7 120.2(5)
C5 C6 C1 122.7(5)
C5 C6 H4 118.7
C1 C6 H4 118.7
C5 C7 H5 109.5
C5 C7 H6 109.5
H5 C7 H6 109.5
C5 C7 H7 109.5
H5 C7 H7 109.5
H6 C7 H7 109.5
C13 C8 C9 110.1(5)
C13 C8 P1 110.9(4)
C9 C8 P1 113.8(3)
C13 C8 H8 107.2
C9 C8 H8 107.2
P1 C8 H8 107.2
C10 C9 C8 109.6(4)
C10 C9 H9 109.8
C8 C9 H9 109.8
C10 C9 H10 109.8
C8 C9 H10 109.8
H9 C9 H10 108.2
C11 C10 C9 111.5(5)
C11 C10 H11 109.3
C9 C10 H11 109.3
C11 C10 H12 109.3
C9 C10 H12 109.3
H11 C10 H12 108.0
C12 C11 C10 110.8(5)
C12 C11 H13 109.5
C10 C11 H13 109.5
C12 C11 H14 109.5
C10 C11 H14 109.5
H13 C11 H14 108.1
C11 C12 C13 111.8(5)
C11 C12 H15 109.2
C13 C12 H15 109.2
C11 C12 H16 109.2
C13 C12 H16 109.2
H15 C12 H16 107.9
C12 C13 C8 109.0(5)
C12 C13 H17 109.9
C8 C13 H17 109.9
C12 C13 H18 109.9
C8 C13 H18 109.9
H17 C13 H18 108.3
C19 C14 C15 109.5(4)
C19 C14 P1 111.4(4)
C15 C14 P1 118.0(4)
C19 C14 H19 105.6
C15 C14 H19 105.6
P1 C14 H19 105.6
C16 C15 C14 110.9(5)
C16 C15 H20 109.5
C14 C15 H20 109.5
C16 C15 H21 109.5
C14 C15 H21 109.5
H20 C15 H21 108.0
C17 C16 C15 112.1(5)
C17 C16 H22 109.2
C15 C16 H22 109.2
C17 C16 H23 109.2
C15 C16 H23 109.2
H22 C16 H23 107.9
C16 C17 C18 110.3(5)
C16 C17 H24 109.6
C18 C17 H24 109.6
C16 C17 H25 109.6
C18 C17 H25 109.6
H24 C17 H25 108.1
C17 C18 C19 112.1(5)
C17 C18 H26 109.2
C19 C18 H26 109.2
C17 C18 H27 109.2
C19 C18 H27 109.2
H26 C18 H27 107.9
C18 C19 C14 111.4(5)
C18 C19 H28 109.4
C14 C19 H28 109.4
C18 C19 H29 109.4
C14 C19 H29 109.4
H28 C19 H29 108.0
N1 C20 H30 109.5
N1 C20 H31 109.5
H30 C20 H31 109.5
N1 C20 H32 109.5
H30 C20 H32 109.5
H31 C20 H32 109.5
N1 C21 H33 109.5
N1 C21 H34 109.5
H33 C21 H34 109.5
N1 C21 H35 109.5
H33 C21 H35 109.5
H34 C21 H35 109.5
C23 C22 C27 117.2(5)
C23 C22 Si1 122.2(4)
C27 C22 Si1 120.6(4)
C24 C23 C22 120.5(5)
C24 C23 C28 116.9(5)
C22 C23 C28 122.6(5)
C23 C24 C25 122.3(5)
C23 C24 H36 118.8
C25 C24 H36 118.8
C26 C25 C24 117.5(5)
C26 C25 C31 121.7(5)
C24 C25 C31 120.9(5)
C25 C26 C27 122.1(5)
C25 C26 H37 119.0
C27 C26 H37 119.0
C26 C27 C22 120.1(5)
C26 C27 C34 117.9(5)
C22 C27 C34 122.0(5)
C29 C28 C30 110.1(5)
C29 C28 C23 110.2(5)
C30 C28 C23 113.1(6)
C29 C28 H38 107.8
C30 C28 H38 107.8
C23 C28 H38 107.8
C28 C29 H39 109.5
C28 C29 H40 109.5
H39 C29 H40 109.5
C28 C29 H41 109.5
H39 C29 H41 109.5
H40 C29 H41 109.5
C28 C30 H42 109.5
C28 C30 H43 109.5
H42 C30 H43 109.5
C28 C30 H44 109.5
H42 C30 H44 109.5
H43 C30 H44 109.5
C33 C31 C25 110.5(6)
C33 C31 C32 112.5(7)
C25 C31 C32 111.8(6)
C33 C31 H45 107.2
C25 C31 H45 107.2
C32 C31 H45 107.2
C31 C32 H46 109.5
C31 C32 H47 109.5
H46 C32 H47 109.5
C31 C32 H48 109.5
H46 C32 H48 109.5
H47 C32 H48 109.5
C31 C33 H49 109.5
C31 C33 H50 109.5
H49 C33 H50 109.5
C31 C33 H51 109.5
H49 C33 H51 109.5
H50 C33 H51 109.5
C27 C34 C36 112.5(5)
C27 C34 C35 110.2(4)
C36 C34 C35 110.1(5)
C27 C34 H52 108.0
C36 C34 H52 108.0
C35 C34 H52 108.0
C34 C35 H53 109.5
C34 C35 H54 109.5
H53 C35 H54 109.5
C34 C35 H55 109.5
H53 C35 H55 109.5
H54 C35 H55 109.5
C34 C36 H56 109.5
C34 C36 H57 109.5
H56 C36 H57 109.5
C34 C36 H58 109.5
H56 C36 H58 109.5
H57 C36 H58 109.5
N2 C37 C38 124.1(5)
N2 C37 H59 118.0
C38 C37 H59 118.0
C37 C38 C39 119.9(5)
C37 C38 H60 120.0
C39 C38 H60 120.0
N3 C39 C38 122.3(5)
N3 C39 C40 121.5(5)
C38 C39 C40 116.2(5)
C41 C40 C39 119.7(5)
C41 C40 H61 120.2
C39 C40 H61 120.2
N2 C41 C40 124.6(5)
N2 C41 H62 117.7
C40 C41 H62 117.7
N3 C42 H63 109.5
N3 C42 H64 109.5
H63 C42 H64 109.5
N3 C42 H65 109.5
H63 C42 H65 109.5
H64 C42 H65 109.5
N3 C43 H66 109.5
N3 C43 H67 109.5
H66 C43 H67 109.5
N3 C43 H68 109.5
H66 C43 H68 109.5
H67 C43 H68 109.5
Cl3 C44 Cl2 112.5(5)
Cl3 C44 H69 109.1
Cl2 C44 H69 109.1
Cl3 C44 H70 109.1
Cl2 C44 H70 109.1
H69 C44 H70 107.8
C47 C46 C45 127.7(14)
C46 C47 C48 78.1(14)
C49 C48 C47 82.0(15)

loop_
_geom_bond_atom_site_label_1
_geom_bond_atom_site_label_2
_geom_bond_distance
Ir1 N2 2.150(4)
Ir1 P1 2.2199(13)
Ir1 Si1 2.3207(15)
Ir1 N1 2.353(5)
Ir1 Cl1 2.4846(13)
Ir1 H1 1.55(6)
Cl2 C44 1.774(9)
Cl3 C44 1.743(9)
P1 C1 1.834(5)
P1 C8 1.848(5)
P1 C14 1.870(5)
Si1 C22 1.921(5)
N1 C2 1.476(7)
N1 C21 1.481(7)
N1 C20 1.500(7)
N2 C41 1.346(7)
N2 C37 1.358(7)
N3 C39 1.357(7)
N3 C43 1.448(8)
N3 C42 1.450(8)
C1 C2 1.395(7)
C1 C6 1.404(7)
C2 C3 1.392(7)
C3 C4 1.384(8)
C3 H2 0.9500
C4 C5 1.389(8)
C4 H3 0.9500
C5 C6 1.388(7)
C5 C7 1.500(8)
C6 H4 0.9500
C7 H5 0.9800
C7 H6 0.9800
C7 H7 0.9800
C8 C13 1.546(7)
C8 C9 1.547(7)
C8 H8 1.0000
C9 C10 1.534(7)
C9 H9 0.9900
C9 H10 0.9900
C10 C11 1.524(10)
C10 H11 0.9900
C10 H12 0.9900
C11 C12 1.523(10)
C11 H13 0.9900
C11 H14 0.9900
C12 C13 1.536(8)
C12 H15 0.9900
C12 H16 0.9900
C13 H17 0.9900
C13 H18 0.9900
C14 C19 1.529(7)
C14 C15 1.540(7)
C14 H19 1.0000
C15 C16 1.528(8)
C15 H20 0.9900
C15 H21 0.9900
C16 C17 1.515(9)
C16 H22 0.9900
C16 H23 0.9900
C17 C18 1.521(9)
C17 H24 0.9900
C17 H25 0.9900
C18 C19 1.525(8)
C18 H26 0.9900
C18 H27 0.9900
C19 H28 0.9900
C19 H29 0.9900
C20 H30 0.9800
C20 H31 0.9800
C20 H32 0.9800
C21 H33 0.9800
C21 H34 0.9800
C21 H35 0.9800
C22 C23 1.411(7)
C22 C27 1.421(7)
C23 C24 1.388(8)
C23 C28 1.531(7)
C24 C25 1.388(8)
C24 H36 0.9500
C25 C26 1.385(8)
C25 C31 1.531(8)
C26 C27 1.398(8)
C26 H37 0.9500
C27 C34 1.527(7)
C28 C29 1.523(9)
C28 C30 1.531(9)
C28 H38 1.0000
C29 H39 0.9800
C29 H40 0.9800
C29 H41 0.9800
C30 H42 0.9800
C30 H43 0.9800
C30 H44 0.9800
C31 C33 1.518(11)
C31 C32 1.536(11)
C31 H45 1.0000
C32 H46 0.9800
C32 H47 0.9800
C32 H48 0.9800
C33 H49 0.9800
C33 H50 0.9800
C33 H51 0.9800
C34 C36 1.529(8)
C34 C35 1.543(8)
C34 H52 1.0000
C35 H53 0.9800
C35 H54 0.9800
C35 H55 0.9800
C36 H56 0.9800
C36 H57 0.9800
C36 H58 0.9800
C37 C38 1.374(7)
C37 H59 0.9500
C38 C39 1.404(8)
C38 H60 0.9500
C39 C40 1.411(7)
C40 C41 1.372(7)
C40 H61 0.9500
C41 H62 0.9500
C42 H63 0.9800
C42 H64 0.9800
C42 H65 0.9800
C43 H66 0.9800
C43 H67 0.9800
C43 H68 0.9800
C44 H69 0.9900
C44 H70 0.9900
C45 C46 1.367(13)
C46 C47 1.359(15)
C47 C48 1.514(18)
C48 C49 1.495(18)

loop_
_geom_torsion_atom_site_label_1
_geom_torsion_atom_site_label_2
_geom_torsion_atom_site_label_3
_geom_torsion_atom_site_label_4
_geom_torsion
N2 Ir1 P1 C1 38.6(6)
Si1 Ir1 P1 C1 168.06(17)
N1 Ir1 P1 C1 -7.3(2)
Cl1 Ir1 P1 C1 -100.25(17)
N2 Ir1 P1 C8 153.4(6)
Si1 Ir1 P1 C8 -77.1(2)
N1 Ir1 P1 C8 107.6(2)
Cl1 Ir1 P1 C8 14.6(2)
N2 Ir1 P1 C14 -77.3(6)
Si1 Ir1 P1 C14 52.1(2)
N1 Ir1 P1 C14 -123.2(2)
Cl1 Ir1 P1 C14 143.81(19)
N2 Ir1 Si1 C22 26.4(2)
P1 Ir1 Si1 C22 -144.88(18)
N1 Ir1 Si1 C22 -52.2(14)
Cl1 Ir1 Si1 C22 115.87(18)
N2 Ir1 N1 C2 -163.3(4)
P1 Ir1 N1 C2 8.6(3)
Si1 Ir1 N1 C2 -84.6(14)
Cl1 Ir1 N1 C2 107.4(3)
N2 Ir1 N1 C21 -42.9(4)
P1 Ir1 N1 C21 129.0(4)
Si1 Ir1 N1 C21 35.8(16)
Cl1 Ir1 N1 C21 -132.3(4)
N2 Ir1 N1 C20 75.6(4)
P1 Ir1 N1 C20 -112.5(4)
Si1 Ir1 N1 C20 154.3(12)
Cl1 Ir1 N1 C20 -13.8(4)
P1 Ir1 N2 C41 54.5(8)
Si1 Ir1 N2 C41 -75.5(4)
N1 Ir1 N2 C41 100.0(4)
Cl1 Ir1 N2 C41 -166.1(4)
P1 Ir1 N2 C37 -116.0(6)
Si1 Ir1 N2 C37 114.0(4)
N1 Ir1 N2 C37 -70.5(4)
Cl1 Ir1 N2 C37 23.4(4)
C8 P1 C1 C2 -122.5(4)
C14 P1 C1 C2 128.9(4)
Ir1 P1 C1 C2 6.6(4)
C8 P1 C1 C6 54.2(5)
C14 P1 C1 C6 -54.4(5)
Ir1 P1 C1 C6 -176.7(4)
C6 C1 C2 C3 0.8(8)
P1 C1 C2 C3 177.7(4)
C6 C1 C2 N1 -176.5(5)
P1 C1 C2 N1 0.4(7)
C21 N1 C2 C3 56.4(7)
C20 N1 C2 C3 -61.7(7)
Ir1 N1 C2 C3 175.6(4)
C21 N1 C2 C1 -126.3(6)
C20 N1 C2 C1 115.6(5)
Ir1 N1 C2 C1 -7.0(6)
C1 C2 C3 C4 -0.1(8)
N1 C2 C3 C4 177.3(5)
C2 C3 C4 C5 -0.7(9)
C3 C4 C5 C6 0.6(8)
C3 C4 C5 C7 -180.0(6)
C4 C5 C6 C1 0.2(8)
C7 C5 C6 C1 -179.2(5)
C2 C1 C6 C5 -0.9(8)
P1 C1 C6 C5 -177.6(4)
C1 P1 C8 C13 175.5(4)
C14 P1 C8 C13 -74.5(4)
Ir1 P1 C8 C13 59.2(4)
C1 P1 C8 C9 50.7(4)
C14 P1 C8 C9 160.7(4)
Ir1 P1 C8 C9 -65.6(4)
C13 C8 C9 C10 59.0(6)
P1 C8 C9 C10 -175.8(4)
C8 C9 C10 C11 -57.3(7)
C9 C10 C11 C12 55.9(7)
C10 C11 C12 C13 -56.3(7)
C11 C12 C13 C8 57.7(7)
C9 C8 C13 C12 -58.8(6)
P1 C8 C13 C12 174.3(4)
C1 P1 C14 C19 -45.9(4)
C8 P1 C14 C19 -152.7(4)
Ir1 P1 C14 C19 69.3(4)
C1 P1 C14 C15 82.1(5)
C8 P1 C14 C15 -24.8(5)
Ir1 P1 C14 C15 -162.7(4)
C19 C14 C15 C16 -56.4(6)
P1 C14 C15 C16 174.8(4)
C14 C15 C16 C17 56.8(7)
C15 C16 C17 C18 -55.0(7)
C16 C17 C18 C19 54.6(7)
C17 C18 C19 C14 -56.3(7)
C15 C14 C19 C18 56.2(6)
P1 C14 C19 C18 -171.3(4)
Ir1 Si1 C22 C23 -93.6(4)
Ir1 Si1 C22 C27 85.8(4)
C27 C22 C23 C24 5.5(8)
Si1 C22 C23 C24 -175.1(4)
C27 C22 C23 C28 -174.8(5)
Si1 C22 C23 C28 4.6(7)
C22 C23 C24 C25 -1.6(9)
C28 C23 C24 C25 178.6(5)
C23 C24 C25 C26 -2.6(9)
C23 C24 C25 C31 179.4(6)
C24 C25 C26 C27 2.9(9)
C31 C25 C26 C27 -179.1(6)
C25 C26 C27 C22 1.0(9)
C25 C26 C27 C34 -179.1(5)
C23 C22 C27 C26 -5.2(8)
Si1 C22 C27 C26 175.4(4)
C23 C22 C27 C34 174.9(5)
Si1 C22 C27 C34 -4.5(7)
C24 C23 C28 C29 80.3(7)
C22 C23 C28 C29 -99.4(6)
C24 C23 C28 C30 -43.4(7)
C22 C23 C28 C30 136.9(6)
C26 C25 C31 C33 -82.1(8)
C24 C25 C31 C33 95.8(8)
C26 C25 C31 C32 44.0(9)
C24 C25 C31 C32 -138.1(6)
C26 C27 C34 C36 53.9(7)
C22 C27 C34 C36 -126.2(6)
C26 C27 C34 C35 -69.4(7)
C22 C27 C34 C35 110.5(6)
C41 N2 C37 C38 -2.0(8)
Ir1 N2 C37 C38 168.9(4)
N2 C37 C38 C39 0.9(9)
C43 N3 C39 C38 -172.3(5)
C42 N3 C39 C38 -5.0(9)
C43 N3 C39 C40 7.8(8)
C42 N3 C39 C40 175.0(6)
C37 C38 C39 N3 -179.1(5)
C37 C38 C39 C40 0.9(8)
N3 C39 C40 C41 178.5(5)
C38 C39 C40 C41 -1.4(8)
C37 N2 C41 C40 1.5(8)
Ir1 N2 C41 C40 -169.8(4)
C39 C40 C41 N2 0.2(9)
C45 C46 C47 C48 -173.1(19)
C46 C47 C48 C49 169.7(18)
